data_7703616
loop_
_publ_author_name
'Abdel-Magied, Ahmed F'
'Theibich, Yusuf'
'Singh, Amrendra K.'
'Rahaman, Ahibur'
'Doverbratt, Isa'
'Raha, Arun K.'
'Haukka, Matti'
'Richmond, Michael G.'
'Nordlander, Ebbe'

_publ_section_title
;
 Asymmetric hydrogenation of an \a-unsaturated carboxylic acid catalyzed
 by intact chiral transition metal carbonyl clusters - diastereomeric
 control of enantioselectivity.
;
_journal_issue 14
_journal_name_full 'Dalton transactions (Cambridge, England : 2003)'
_journal_page_first 4244
_journal_page_last 4256
_journal_paper_doi 10.1039/c9dt04799a
_journal_volume 49
_journal_year 2020
_chemical_formula_moiety 'C53 H34 F12 Fe O7 P2 Ru3 S'
_chemical_formula_sum 'C53 H34 F12 Fe O7 P2 Ru3 S'
_chemical_formula_weight 1463.86
_space_group_crystal_system orthorhombic
_space_group_IT_number 19
_space_group_name_Hall 'P 2ac 2ab'
_space_group_name_H-M_alt 'P 21 21 21'
_atom_sites_solution_hydrogens mixed
_audit_block_doi 10.5517/cc12c79z
_audit_creation_method SHELXL-2012
_audit_update_record
;
2014-03-26 deposited with the CCDC.	2020-02-26 downloaded from the CCDC.
;
_cell_angle_alpha 90
_cell_angle_beta 90
_cell_angle_gamma 90
_cell_formula_units_Z 8
_cell_length_a 11.9655(4)
_cell_length_b 20.1151(5)
_cell_length_c 49.045(3)
_cell_measurement_reflns_used 5408
_cell_measurement_temperature 170(2)
_cell_measurement_theta_max 23.1620
_cell_measurement_theta_min 4.2080
_cell_volume 11804.5(9)
_computing_cell_refinement
;
CrysAlisPro, Agilent Technologies,
Version 1.171.36.21 (release 14-08-2012 CrysAlis171 .NET)
(compiled Sep 14 2012,17:21:16)
;
_computing_data_collection
;
CrysAlisPro, Agilent Technologies,
Version 1.171.36.21 (release 14-08-2012 CrysAlis171 .NET)
(compiled Sep 14 2012,17:21:16)
;
_computing_data_reduction
;
CrysAlisPro, Agilent Technologies,
Version 1.171.36.21 (release 14-08-2012 CrysAlis171 .NET)
(compiled Sep 14 2012,17:21:16)
;
_computing_molecular_graphics 'CrystaMaker (CrystalMaker Software ltd., 2011)'
_computing_publication_material 'SHELXL-97 (Sheldrick, 2008)'
_computing_structure_refinement 'SHELXL-2013 (Sheldrick, 2013)'
_computing_structure_solution 'SUPERFLIP (Palatinus & Chapuis, 2007)'
_diffrn_ambient_temperature 170(2)
_diffrn_detector_area_resol_mean 16.0107
_diffrn_measured_fraction_theta_full 0.992
_diffrn_measured_fraction_theta_max 0.994
_diffrn_measurement_device_type 'SuperNova, Single source at offset), Eos'
_diffrn_measurement_method '\w scans'
_diffrn_radiation_monochromator mirror
_diffrn_radiation_source 'SuperNova (Mo) X-ray Source'
_diffrn_radiation_type MoK\a
_diffrn_radiation_wavelength 0.71073
_diffrn_reflns_av_R_equivalents 0.0800
_diffrn_reflns_av_unetI/netI 0.1898
_diffrn_reflns_Laue_measured_fraction_full 0.992
_diffrn_reflns_Laue_measured_fraction_max 0.994
_diffrn_reflns_limit_h_max 11
_diffrn_reflns_limit_h_min -15
_diffrn_reflns_limit_k_max 26
_diffrn_reflns_limit_k_min -10
_diffrn_reflns_limit_l_max 63
_diffrn_reflns_limit_l_min -54
_diffrn_reflns_number 42539
_diffrn_reflns_point_group_measured_fraction_full 0.992
_diffrn_reflns_point_group_measured_fraction_max 0.991
_diffrn_reflns_theta_full 25.242
_diffrn_reflns_theta_max 27.499
_diffrn_reflns_theta_min 4.298
_exptl_absorpt_coefficient_mu 1.168
_exptl_absorpt_correction_T_max 1.00000
_exptl_absorpt_correction_T_min 0.95398
_exptl_absorpt_correction_type multi-scan
_exptl_absorpt_process_details
;
CrysAlisPro, Agilent Technologies,
Version 1.171.36.24 (release 03-12-2012 CrysAlis171 .NET)
(compiled Dec  3 2012,18:21:49)
Empirical absorption correction using spherical harmonics,
 implemented in SCALE3 ABSPACK scaling algorithm.
;
_exptl_crystal_colour yellow
_exptl_crystal_density_diffrn 1.647
_exptl_crystal_description plate
_exptl_crystal_F_000 5760
_exptl_crystal_size_max 0.173
_exptl_crystal_size_mid 0.081
_exptl_crystal_size_min 0.036
_refine_diff_density_max 1.447
_refine_diff_density_min -1.211
_refine_diff_density_rms 0.167
_refine_ls_abs_structure_details
;
 Refined as an inversion twin.
;
_refine_ls_abs_structure_Flack 0.04(5)
_refine_ls_extinction_method none
_refine_ls_goodness_of_fit_ref 1.073
_refine_ls_hydrogen_treatment constr
_refine_ls_matrix_type full
_refine_ls_number_parameters 1396
_refine_ls_number_reflns 26879
_refine_ls_number_restraints 0
_refine_ls_restrained_S_all 1.073
_refine_ls_R_factor_all 0.1523
_refine_ls_R_factor_gt 0.1029
_refine_ls_shift/su_max 0.000
_refine_ls_shift/su_mean 0.000
_refine_ls_structure_factor_coef Fsqd
_refine_ls_weighting_details
;
 w=1/[\s^2^(Fo^2^)+(0.0411P)^2^+18.7288P]
 where P=(Fo^2^+2Fc^2^)/3
;
_refine_ls_weighting_scheme calc
_refine_ls_wR_factor_gt 0.1685
_refine_ls_wR_factor_ref 0.1984
_reflns_Friedel_coverage 0.834
_reflns_Friedel_fraction_full 0.992
_reflns_Friedel_fraction_max 0.987
_reflns_number_gt 16711
_reflns_number_total 26879
_reflns_threshold_expression 'I > 2\s(I)'
_cod_data_source_file c9dt04799a2.cif
_cod_data_source_block af1b_shelxl
_cod_depositor_comments 'Adding full bibliography for 7703615--7703621.cif.'
_cod_original_cell_volume 11804.5(8)
_cod_database_code 7703616
_shelx_space_group_comment
;
The symmetry employed for this shelxl refinement is uniquely defined
by the following loop, which should always be used as a source of
symmetry information in preference to the above space-group names.
They are only intended as comments.
;
_shelx_estimated_absorpt_t_min 0.823
_shelx_estimated_absorpt_t_max 0.959
_shelxl_version_number 2013-1

loop_
_space_group_symop_operation_xyz
'x, y, z'
'-x+1/2, -y, z+1/2'
'x+1/2, -y+1/2, -z'
'-x, y+1/2, -z+1/2'

loop_
_atom_site_label
_atom_site_type_symbol
_atom_site_fract_x
_atom_site_fract_y
_atom_site_fract_z
_atom_site_U_iso_or_equiv
_atom_site_adp_type
_atom_site_occupancy
_atom_site_site_symmetry_order
_atom_site_calc_flag
_atom_site_refinement_flags_posn
_atom_site_refinement_flags_adp
_atom_site_refinement_flags_occupancy
_atom_site_disorder_assembly
_atom_site_disorder_group
Ru1 Ru 0.89513(12) 0.10255(7) 0.41279(3) 0.0245(3) Uani 1 1 d . . . . .
H1 H 0.7735 0.0821 0.4043 0.037 Uiso 1 1 d R U . . .
Ru2 Ru 0.76657(11) 0.00166(7) 0.38387(3) 0.0237(3) Uani 1 1 d . . . . .
H2 H 0.8675 0.0170 0.3658 0.036 Uiso 1 1 d R U . . .
Ru3 Ru 1.00195(12) 0.02577(7) 0.37454(3) 0.0312(3) Uani 1 1 d . . . . .
Fe1 Fe 0.4886(2) 0.23800(12) 0.39079(6) 0.0323(6) Uani 1 1 d . . . . .
S1 S 0.9165(4) -0.0139(2) 0.41452(10) 0.0329(11) Uani 1 1 d . . . . .
P1 P 0.7842(4) 0.1249(2) 0.45122(9) 0.0257(10) Uani 1 1 d . . . . .
P2 P 0.6256(4) 0.0333(2) 0.35362(9) 0.0235(10) Uani 1 1 d . . . . .
F1 F 0.3643(13) -0.1737(12) 0.3953(4) 0.138(9) Uani 1 1 d . . . . .
F2 F 0.2520(13) -0.1080(8) 0.3788(5) 0.133(8) Uani 1 1 d . . . . .
F3 F 0.273(2) -0.2007(11) 0.3628(5) 0.185(12) Uani 1 1 d . . . . .
F4 F 0.5174(15) -0.2296(7) 0.2856(3) 0.103(6) Uani 1 1 d . . . . .
F5 F 0.6043(16) -0.1467(7) 0.2718(3) 0.093(5) Uani 1 1 d . . . . .
F6 F 0.6802(16) -0.2121(8) 0.3003(3) 0.103(6) Uani 1 1 d . . . . .
F7 F 0.4331(12) 0.0877(10) 0.2580(3) 0.102(6) Uani 1 1 d . . . . .
F8 F 0.5445(19) 0.1396(10) 0.2335(4) 0.170(12) Uani 1 1 d . . . . .
F9 F 0.5552(18) 0.0405(10) 0.2385(4) 0.151(10) Uani 1 1 d . . . . .
F10 F 0.9440(12) 0.1921(9) 0.2855(3) 0.101(6) Uani 1 1 d . . . . .
F11 F 0.8795(13) 0.2332(7) 0.3220(3) 0.087(5) Uani 1 1 d . . . . .
F12 F 0.8161(14) 0.2668(8) 0.2855(4) 0.115(7) Uani 1 1 d . . . . .
O1 O 1.1089(11) 0.1328(7) 0.4426(3) 0.048(4) Uani 1 1 d . . . . .
O2 O 0.9039(12) 0.2337(7) 0.3830(3) 0.052(4) Uani 1 1 d . . . . .
O3 O 0.5936(12) -0.0498(7) 0.4239(3) 0.051(4) Uani 1 1 d . . . . .
O4 O 0.7877(12) -0.1358(6) 0.3590(3) 0.046(3) Uani 1 1 d . . . . .
O5 O 1.0479(15) -0.1018(9) 0.3425(4) 0.087(7) Uani 1 1 d . . . . .
O6 O 1.2342(11) 0.0368(8) 0.3980(3) 0.070(5) Uani 1 1 d . . . . .
O7 O 1.0632(15) 0.1279(12) 0.3323(5) 0.122(10) Uani 1 1 d . . . . .
C1 C 1.0247(16) 0.1224(8) 0.4318(4) 0.034(5) Uani 1 1 d . . . . .
C2 C 0.8984(14) 0.1837(9) 0.3943(3) 0.024(4) Uani 1 1 d . . . . .
C3 C 0.6585(15) -0.0278(10) 0.4097(4) 0.038(5) Uani 1 1 d . . . . .
C4 C 0.7824(18) -0.0858(9) 0.3689(5) 0.046(3) Uani 1 1 d . . . . .
C5 C 1.0312(18) -0.0552(11) 0.3545(5) 0.050(6) Uani 1 1 d . . . . .
C6 C 1.1399(19) 0.0317(11) 0.3897(4) 0.051(6) Uani 1 1 d . . . . .
C7 C 1.0385(19) 0.0872(12) 0.3468(5) 0.063(7) Uani 1 1 d . . . . .
C8 C 0.7838(17) 0.2069(9) 0.4656(4) 0.035(5) Uani 1 1 d . . . . .
C9 C 0.8720(15) 0.2498(8) 0.4635(3) 0.029(4) Uani 1 1 d . . . . .
H9 H 0.9339 0.2376 0.4525 0.035 Uiso 1 1 calc R U . . .
C10 C 0.8742(17) 0.3113(9) 0.4771(4) 0.034(5) Uani 1 1 d . . . . .
H10 H 0.9399 0.3378 0.4767 0.041 Uiso 1 1 calc R U . . .
C11 C 0.7831(19) 0.3326(10) 0.4907(4) 0.043(5) Uani 1 1 d . . . . .
H11 H 0.7852 0.3749 0.4993 0.051 Uiso 1 1 calc R U . . .
C12 C 0.6860(16) 0.2946(9) 0.4926(4) 0.035(5) Uani 1 1 d . . . . .
H12 H 0.6225 0.3099 0.5024 0.042 Uiso 1 1 calc R U . . .
C13 C 0.6864(16) 0.2337(9) 0.4796(4) 0.034(5) Uani 1 1 d . . . . .
H13 H 0.6197 0.2080 0.4797 0.040 Uiso 1 1 calc R U . . .
C14 C 0.8411(16) 0.0771(9) 0.4803(4) 0.033(5) Uani 1 1 d . . . . .
C15 C 0.9067(15) 0.1060(12) 0.5000(4) 0.045(5) Uani 1 1 d . . . . .
H15 H 0.9184 0.1526 0.4986 0.054 Uiso 1 1 calc R U . . .
C16 C 0.956(2) 0.0749(13) 0.5207(5) 0.064(7) Uani 1 1 d . . . . .
H16 H 0.9995 0.0978 0.5339 0.077 Uiso 1 1 calc R U . . .
C17 C 0.938(2) 0.0063(16) 0.5219(5) 0.080(9) Uani 1 1 d . . . . .
H17 H 0.9677 -0.0182 0.5368 0.096 Uiso 1 1 calc R U . . .
C18 C 0.8786(18) -0.0268(11) 0.5021(5) 0.059(7) Uani 1 1 d . . . . .
H18 H 0.8692 -0.0736 0.5033 0.071 Uiso 1 1 calc R U . . .
C19 C 0.8315(18) 0.0081(10) 0.4799(4) 0.048(6) Uani 1 1 d . . . . .
H19 H 0.7949 -0.0144 0.4654 0.057 Uiso 1 1 calc R U . . .
C20 C 0.6347(13) 0.1030(8) 0.4507(4) 0.025(4) Uani 1 1 d . . . . .
C21 C 0.5904(16) 0.0654(9) 0.4729(4) 0.033(5) Uani 1 1 d . . . . .
H21 H 0.6390 0.0532 0.4874 0.039 Uiso 1 1 calc R U . . .
C22 C 0.4794(16) 0.0458(10) 0.4742(4) 0.042(5) Uani 1 1 d . . . . .
H22 H 0.4521 0.0216 0.4894 0.050 Uiso 1 1 calc R U . . .
C23 C 0.4099(16) 0.0619(9) 0.4532(4) 0.039(5) Uani 1 1 d . . . . .
H23 H 0.3349 0.0465 0.4535 0.047 Uiso 1 1 calc R U . . .
C24 C 0.4465(16) 0.1011(9) 0.4308(4) 0.036(5) Uani 1 1 d . . . . .
H24 H 0.3960 0.1130 0.4166 0.044 Uiso 1 1 calc R U . . .
C25 C 0.5614(16) 0.1227(10) 0.4298(4) 0.036(5) Uani 1 1 d . . . . .
C26 C 0.5906(14) 0.1642(8) 0.4066(3) 0.022(4) Uani 1 1 d . . . . .
C27 C 0.6435(14) 0.2282(8) 0.4072(4) 0.032(5) Uani 1 1 d . . . . .
H27 H 0.6705 0.2503 0.4230 0.038 Uiso 1 1 calc R U . . .
C28 C 0.6483(15) 0.2528(8) 0.3802(4) 0.030(4) Uani 1 1 d . . . . .
H28 H 0.6788 0.2944 0.3748 0.036 Uiso 1 1 calc R U . . .
C29 C 0.6009(16) 0.2058(8) 0.3628(3) 0.030(4) Uani 1 1 d . . . . .
H29 H 0.5957 0.2099 0.3436 0.036 Uiso 1 1 calc R U . . .
C30 C 0.5616(15) 0.1508(9) 0.3784(3) 0.029(4) Uani 1 1 d . . . . .
C31 C 0.3619(16) 0.2548(10) 0.4183(5) 0.046(3) Uani 1 1 d . . . . .
H31 H 0.3556 0.2366 0.4361 0.055 Uiso 1 1 calc R U . . .
C32 C 0.3162(17) 0.2255(11) 0.3932(5) 0.046(3) Uani 1 1 d . . . . .
H32 H 0.2776 0.1845 0.3912 0.055 Uiso 1 1 calc R U . . .
C33 C 0.3424(16) 0.2720(10) 0.3728(5) 0.046(3) Uani 1 1 d . . . . .
H33 H 0.3202 0.2668 0.3543 0.055 Uiso 1 1 calc R U . . .
C34 C 0.402(2) 0.3252(11) 0.3817(5) 0.058(6) Uani 1 1 d . . . . .
H34 H 0.4294 0.3614 0.3712 0.070 Uiso 1 1 calc R U . . .
C35 C 0.417(2) 0.3145(10) 0.4115(6) 0.061(7) Uani 1 1 d . . . . .
H35 H 0.4558 0.3429 0.4237 0.073 Uiso 1 1 calc R U . . .
C36 C 0.5130(13) 0.0875(7) 0.3667(3) 0.019(3) Uani 1 1 d . . . . .
H36 H 0.4792 0.0632 0.3824 0.023 Uiso 1 1 calc R U . . .
C37 C 0.4168(13) 0.0999(9) 0.3464(4) 0.030(4) Uani 1 1 d . . . . .
H37D H 0.4436 0.1279 0.3314 0.045 Uiso 1 1 calc R U . . .
H37E H 0.3552 0.1225 0.3558 0.045 Uiso 1 1 calc R U . . .
H37F H 0.3904 0.0573 0.3391 0.045 Uiso 1 1 calc R U . . .
C38 C 0.5517(14) -0.0424(8) 0.3436(4) 0.027(4) Uani 1 1 d . . . . .
C39 C 0.4625(14) -0.0660(8) 0.3592(4) 0.024(4) Uani 1 1 d . . . . .
H39 H 0.4341 -0.0396 0.3737 0.029 Uiso 1 1 calc R U . . .
C40 C 0.4158(18) -0.1263(9) 0.3540(5) 0.048(6) Uani 1 1 d . . . . .
C41 C 0.325(2) -0.1541(12) 0.3731(6) 0.062(7) Uani 1 1 d . . . . .
C42 C 0.4563(16) -0.1657(9) 0.3320(4) 0.038(5) Uani 1 1 d . . . . .
H42 H 0.4249 -0.2081 0.3282 0.045 Uiso 1 1 calc R U . . .
C43 C 0.5414(16) -0.1410(8) 0.3165(4) 0.034(5) Uani 1 1 d . . . . .
C44 C 0.584(2) -0.1839(9) 0.2939(5) 0.055(7) Uani 1 1 d . . . . .
C45 C 0.5912(15) -0.0803(9) 0.3221(4) 0.031(4) Uani 1 1 d . . . . .
H45 H 0.6518 -0.0648 0.3113 0.038 Uiso 1 1 calc R U . . .
C46 C 0.6598(14) 0.0747(8) 0.3222(4) 0.026(4) Uani 1 1 d . . . . .
C47 C 0.5932(15) 0.0652(9) 0.2981(3) 0.030(4) Uani 1 1 d . . . . .
H47 H 0.5352 0.0330 0.2981 0.036 Uiso 1 1 calc R U . . .
C48 C 0.6130(14) 0.1030(9) 0.2748(3) 0.030(4) Uani 1 1 d . . . . .
C49 C 0.535(2) 0.0955(17) 0.2503(5) 0.069(8) Uani 1 1 d . . . . .
C50 C 0.6982(17) 0.1503(10) 0.2744(4) 0.045(6) Uani 1 1 d . . . . .
H50 H 0.7136 0.1750 0.2584 0.054 Uiso 1 1 calc R U . . .
C51 C 0.7587(15) 0.1602(10) 0.2975(5) 0.041(5) Uani 1 1 d . . . . .
C52 C 0.850(2) 0.2145(13) 0.2965(4) 0.053(7) Uani 1 1 d . . . . .
C53 C 0.7444(15) 0.1210(8) 0.3202(4) 0.033(4) Uani 1 1 d . . . . .
H53 H 0.7946 0.1260 0.3351 0.040 Uiso 1 1 calc R U . . .
Ru1B Ru 1.12516(13) 0.52941(8) 0.37170(3) 0.0359(4) Uani 1 1 d . . . . .
H1B H 1.0145 0.5046 0.3594 0.054 Uiso 1 1 d R U . . .
Ru2B Ru 0.98314(12) 0.48253(7) 0.32778(3) 0.0284(3) Uani 1 1 d . . . . .
H2B H 1.1095 0.5029 0.3106 0.043 Uiso 1 1 d R U . . .
Ru3B Ru 1.21842(13) 0.51165(8) 0.32112(4) 0.0433(4) Uani 1 1 d . . . . .
Fe1B Fe 0.7271(3) 0.68023(16) 0.38828(7) 0.0615(11) Uani 1 1 d . . . . .
S1B S 1.1380(4) 0.4282(2) 0.34808(11) 0.0379(12) Uani 1 1 d . . . . .
P1B P 1.0229(4) 0.5055(2) 0.41116(10) 0.0359(12) Uani 1 1 d . . . . .
P2B P 0.8394(4) 0.5496(2) 0.31035(10) 0.0292(11) Uani 1 1 d . . . . .
F1B F 0.5784(14) 0.3416(8) 0.3194(4) 0.108(7) Uani 1 1 d . . . . .
F2B F 0.5570(13) 0.2959(7) 0.2802(4) 0.092(5) Uani 1 1 d . . . . .
F3B F 0.4507(12) 0.3738(7) 0.2926(4) 0.094(6) Uani 1 1 d . . . . .
F4B F 0.7413(12) 0.3893(7) 0.2008(3) 0.073(4) Uani 1 1 d . . . . .
F5B F 0.6827(16) 0.4894(9) 0.2005(3) 0.126(8) Uani 1 1 d . . . . .
F6B F 0.8620(14) 0.4683(7) 0.2068(3) 0.079(4) Uani 1 1 d . . . . .
F7B F 0.7518(16) 0.6692(8) 0.2125(3) 0.097(6) Uani 1 1 d . . . . .
F8B F 0.6560(12) 0.7325(8) 0.2354(3) 0.085(5) Uani 1 1 d . . . . .
F9B F 0.7950(15) 0.7690(10) 0.2162(4) 0.139(9) Uani 1 1 d . . . . .
F10B F 1.0529(14) 0.8283(6) 0.2869(3) 0.097(6) Uani 1 1 d . . . . .
F11B F 1.1064(12) 0.7614(6) 0.3173(2) 0.059(4) Uani 1 1 d . . . . .
F12B F 1.1714(13) 0.7518(9) 0.2777(3) 0.091(6) Uani 1 1 d . . . . .
O1B O 1.3462(13) 0.5099(9) 0.3999(4) 0.082(6) Uani 1 1 d . . . . .
O2B O 1.1449(15) 0.6796(8) 0.3739(4) 0.080(6) Uani 1 1 d . . . . .
O3B O 0.8184(11) 0.3919(7) 0.3556(3) 0.044(4) Uani 1 1 d . . . . .
O4B O 0.9858(13) 0.3887(7) 0.2791(3) 0.058(4) Uani 1 1 d . . . . .
O5B O 1.2460(17) 0.4522(11) 0.2632(4) 0.095(7) Uani 1 1 d . . . . .
O6B O 1.4522(13) 0.4855(11) 0.3406(4) 0.089(6) Uani 1 1 d . . . . .
O7B O 1.2821(17) 0.6563(10) 0.3131(5) 0.117(9) Uani 1 1 d . . . . .
C1B C 1.2617(17) 0.5186(11) 0.3897(5) 0.052(6) Uani 1 1 d . . . . .
C2B C 1.1312(18) 0.6213(13) 0.3725(5) 0.054(6) Uani 1 1 d . . . . .
C3B C 0.8773(15) 0.4262(10) 0.3470(4) 0.035(5) Uani 1 1 d . . . . .
C4B C 0.9796(18) 0.4223(10) 0.2978(4) 0.042(5) Uani 1 1 d . . . . .
C5B C 1.2402(17) 0.4725(12) 0.2845(6) 0.060(7) Uani 1 1 d . . . . .
C6B C 1.3614(17) 0.4956(12) 0.3338(5) 0.055(6) Uani 1 1 d . . . . .
C7B C 1.2536(18) 0.6006(14) 0.3154(6) 0.071(8) Uani 1 1 d . . . . .
C8B C 1.0398(19) 0.5632(10) 0.4406(5) 0.049(6) Uani 1 1 d . . . . .
C9B C 1.1353(19) 0.6025(10) 0.4431(5) 0.054(6) Uani 1 1 d . . . . .
H9B H 1.1899 0.6016 0.4290 0.064 Uiso 1 1 calc R U . . .
C10B C 1.152(3) 0.6427(13) 0.4655(7) 0.094(12) Uani 1 1 d . . . . .
H10B H 1.2159 0.6705 0.4666 0.112 Uiso 1 1 calc R U . . .
C11B C 1.078(5) 0.6419(16) 0.4856(6) 0.14(2) Uani 1 1 d . . . . .
H11B H 1.0964 0.6638 0.5022 0.172 Uiso 1 1 calc R U . . .
C12B C 0.969(5) 0.6095(14) 0.4838(5) 0.15(2) Uani 1 1 d . . . . .
H12B H 0.9108 0.6171 0.4967 0.176 Uiso 1 1 calc R U . . .
C13B C 0.955(3) 0.5653(10) 0.4612(4) 0.073(9) Uani 1 1 d . . . . .
H13B H 0.8913 0.5377 0.4599 0.087 Uiso 1 1 calc R U . . .
C14B C 1.0730(15) 0.4270(9) 0.4256(4) 0.034(5) Uani 1 1 d . . . . .
C15B C 1.1291(16) 0.4253(10) 0.4508(4) 0.042(5) Uani 1 1 d . . . . .
H15B H 1.1417 0.4649 0.4609 0.050 Uiso 1 1 calc R U . . .
C16B C 1.1656(15) 0.3644(10) 0.4605(4) 0.036(5) Uani 1 1 d . . . . .
H16B H 1.2035 0.3628 0.4775 0.043 Uiso 1 1 calc R U . . .
C17B C 1.1491(14) 0.3068(9) 0.4466(4) 0.028(4) Uani 1 1 d . . . . .
H17B H 1.1714 0.2655 0.4542 0.033 Uiso 1 1 calc R U . . .
C18B C 1.0993(14) 0.3095(10) 0.4212(4) 0.034(5) Uani 1 1 d . . . . .
H18B H 1.0914 0.2702 0.4106 0.041 Uiso 1 1 calc R U . . .
C19B C 1.0621(16) 0.3680(11) 0.4115(4) 0.042(5) Uani 1 1 d . . . . .
H19B H 1.0268 0.3688 0.3941 0.051 Uiso 1 1 calc R U . . .
C20B C 0.8723(19) 0.4886(9) 0.4106(4) 0.050(6) Uani 1 1 d . . . . .
C21B C 0.8307(17) 0.4329(10) 0.4238(4) 0.044(6) Uani 1 1 d . . . . .
H21B H 0.8800 0.4068 0.4345 0.053 Uiso 1 1 calc R U . . .
C22B C 0.7205(19) 0.4140(11) 0.4218(5) 0.054(6) Uani 1 1 d . . . . .
H22B H 0.6962 0.3744 0.4305 0.064 Uiso 1 1 calc R U . . .
C23B C 0.6438(19) 0.4525(12) 0.4071(4) 0.052(6) Uani 1 1 d . . . . .
H23B H 0.5680 0.4391 0.4053 0.062 Uiso 1 1 calc R U . . .
C24B C 0.6837(18) 0.5134(10) 0.3948(4) 0.044(5) Uani 1 1 d . . . . .
H24B H 0.6329 0.5416 0.3854 0.053 Uiso 1 1 calc R U . . .
C25B C 0.7952(17) 0.5310(8) 0.3965(4) 0.034(5) Uani 1 1 d . . . . .
C26B C 0.8218(17) 0.5953(9) 0.3839(4) 0.040(3) Uani 1 1 d . . . . .
C27B C 0.7865(18) 0.6191(9) 0.3575(4) 0.040(3) Uani 1 1 d . . . . .
C28B C 0.8249(18) 0.6862(10) 0.3547(5) 0.047(6) Uani 1 1 d . . . . .
H28B H 0.8097 0.7151 0.3398 0.057 Uiso 1 1 calc R U . . .
C29B C 0.891(2) 0.7018(11) 0.3784(4) 0.058(6) Uani 1 1 d . . . . .
H29B H 0.9322 0.7414 0.3815 0.069 Uiso 1 1 calc R U . . .
C30B C 0.8821(17) 0.6481(9) 0.3960(4) 0.040(3) Uani 1 1 d . . . . .
H30B H 0.9126 0.6469 0.4139 0.048 Uiso 1 1 calc R U . . .
C31B C 0.553(2) 0.6813(18) 0.3895(6) 0.086(10) Uani 1 1 d . . . . .
H31B H 0.5034 0.6579 0.3778 0.104 Uiso 1 1 calc R U . . .
C32B C 0.609(3) 0.751(2) 0.3861(7) 0.107(14) Uani 1 1 d . . . . .
H32B H 0.5970 0.7810 0.3702 0.128 Uiso 1 1 calc R U . . .
C33B C 0.671(4) 0.7650(17) 0.4079(8) 0.129(16) Uani 1 1 d . . . . .
H33B H 0.7147 0.8039 0.4109 0.155 Uiso 1 1 calc R U . . .
C34B C 0.660(5) 0.7111(18) 0.4252(7) 0.16(3) Uani 1 1 d . . . . .
H34B H 0.6952 0.7103 0.4425 0.194 Uiso 1 1 calc R U . . .
C35B C 0.601(3) 0.6623(18) 0.4169(7) 0.117(17) Uani 1 1 d . . . . .
H35B H 0.5889 0.6215 0.4262 0.140 Uiso 1 1 calc R U . . .
C36B C 0.7311(15) 0.5793(9) 0.3353(4) 0.032(4) Uani 1 1 d . . . . .
H36B H 0.6998 0.5387 0.3442 0.039 Uiso 1 1 calc R U . . .
C37B C 0.6325(18) 0.6143(11) 0.3213(5) 0.057(6) Uani 1 1 d . . . . .
H37A H 0.6596 0.6537 0.3115 0.085 Uiso 1 1 calc R U . . .
H37B H 0.5775 0.6277 0.3350 0.085 Uiso 1 1 calc R U . . .
H37C H 0.5974 0.5837 0.3083 0.085 Uiso 1 1 calc R U . . .
C38B C 0.7578(14) 0.4970(9) 0.2878(4) 0.032(4) Uani 1 1 d . . . . .
C39B C 0.6853(15) 0.4522(9) 0.2973(4) 0.038(5) Uani 1 1 d . . . . .
H39B H 0.6672 0.4546 0.3161 0.046 Uiso 1 1 calc R U . . .
C40B C 0.6339(18) 0.4025(10) 0.2824(5) 0.048(5) Uani 1 1 d . . . . .
C41B C 0.553(2) 0.3548(12) 0.2936(5) 0.053(7) Uani 1 1 d . . . . .
C42B C 0.6612(17) 0.4006(11) 0.2539(5) 0.049(6) Uani 1 1 d . . . . .
H42B H 0.6286 0.3681 0.2424 0.059 Uiso 1 1 calc R U . . .
C43B C 0.7372(16) 0.4476(10) 0.2433(4) 0.039(5) Uani 1 1 d . . . . .
C44B C 0.754(2) 0.4493(12) 0.2127(5) 0.058(6) Uani 1 1 d . . . . .
C45B C 0.7848(16) 0.4937(9) 0.2597(4) 0.038(5) Uani 1 1 d . . . . .
H45B H 0.8371 0.5243 0.2522 0.046 Uiso 1 1 calc R U . . .
C46B C 0.8716(13) 0.6249(9) 0.2910(4) 0.030(4) Uani 1 1 d . . . . .
C47B C 0.8033(16) 0.6453(9) 0.2687(4) 0.035(5) Uani 1 1 d . . . . .
H47B H 0.7394 0.6198 0.2639 0.042 Uiso 1 1 calc R U . . .
C48B C 0.8289(18) 0.7015(9) 0.2540(4) 0.037(5) Uani 1 1 d . . . . .
C49B C 0.757(2) 0.7181(11) 0.2291(5) 0.052(6) Uani 1 1 d . . . . .
C50B C 0.9205(18) 0.7409(10) 0.2620(4) 0.045(6) Uani 1 1 d . . . . .
H50B H 0.9390 0.7802 0.2522 0.054 Uiso 1 1 calc R U . . .
C51B C 0.9815(19) 0.7216(8) 0.2838(4) 0.040(5) Uani 1 1 d . . . . .
C52B C 1.081(3) 0.7649(11) 0.2913(5) 0.063(8) Uani 1 1 d . . . . .
C53B C 0.9634(13) 0.6629(7) 0.2982(3) 0.020(4) Uani 1 1 d . . . . .
H53B H 1.0123 0.6495 0.3125 0.024 Uiso 1 1 calc R U . . .

loop_
_atom_site_aniso_label
_atom_site_aniso_U_11
_atom_site_aniso_U_22
_atom_site_aniso_U_33
_atom_site_aniso_U_23
_atom_site_aniso_U_13
_atom_site_aniso_U_12
Ru1 0.0194(7) 0.0316(8) 0.0225(7) -0.0040(6) -0.0003(6) -0.0010(6)
Ru2 0.0206(7) 0.0257(7) 0.0249(7) -0.0010(6) -0.0016(6) 0.0014(6)
Ru3 0.0203(7) 0.0418(8) 0.0313(8) -0.0033(7) 0.0017(6) 0.0038(7)
Fe1 0.0276(15) 0.0314(14) 0.0378(16) -0.0043(12) -0.0016(13) 0.0077(12)
S1 0.024(2) 0.042(3) 0.033(2) 0.004(2) -0.0036(19) 0.001(2)
P1 0.023(2) 0.033(3) 0.022(2) -0.0022(19) 0.0000(19) -0.001(2)
P2 0.021(2) 0.028(2) 0.021(2) 0.0001(19) -0.0040(18) -0.002(2)
F1 0.053(11) 0.25(2) 0.112(15) 0.112(17) 0.032(10) 0.015(13)
F2 0.063(11) 0.097(12) 0.24(3) 0.052(14) 0.046(14) 0.013(10)
F3 0.19(2) 0.19(2) 0.18(2) -0.070(18) 0.061(19) -0.170(19)
F4 0.136(15) 0.075(10) 0.098(13) -0.047(9) -0.003(12) -0.036(11)
F5 0.178(17) 0.048(9) 0.052(9) -0.008(7) 0.026(11) 0.006(10)
F6 0.150(16) 0.097(12) 0.060(10) -0.030(9) -0.020(11) 0.078(12)
F7 0.054(10) 0.203(19) 0.049(10) 0.009(11) -0.021(8) -0.042(11)
F8 0.23(2) 0.153(17) 0.132(16) 0.125(15) -0.142(17) -0.134(17)
F9 0.21(2) 0.136(17) 0.107(15) -0.058(14) -0.116(16) 0.086(16)
F10 0.049(9) 0.169(17) 0.086(13) 0.022(12) 0.012(9) -0.058(10)
F11 0.105(12) 0.101(11) 0.055(9) 0.013(8) -0.017(9) -0.078(10)
F12 0.111(14) 0.089(11) 0.145(16) 0.076(12) -0.067(12) -0.080(10)
O1 0.030(8) 0.064(10) 0.049(9) -0.017(7) -0.018(7) 0.003(7)
O2 0.049(9) 0.052(9) 0.057(10) 0.013(8) -0.017(8) -0.003(7)
O3 0.049(9) 0.063(10) 0.041(9) -0.005(7) 0.008(8) -0.010(8)
O4 0.055(7) 0.030(6) 0.053(8) 0.000(6) -0.007(6) 0.011(6)
O5 0.088(14) 0.084(13) 0.089(15) -0.063(12) 0.006(11) 0.016(11)
O6 0.022(8) 0.109(13) 0.078(12) -0.038(10) -0.018(8) -0.005(9)
O7 0.056(12) 0.16(2) 0.15(2) 0.109(18) 0.021(13) 0.000(12)
C1 0.031(11) 0.026(10) 0.044(12) 0.001(8) 0.003(9) 0.004(9)
C2 0.020(9) 0.029(10) 0.022(9) -0.004(8) 0.000(7) 0.000(8)
C3 0.028(10) 0.047(12) 0.038(11) 0.006(10) 0.000(9) -0.017(9)
C4 0.055(7) 0.030(6) 0.053(8) 0.000(6) -0.007(6) 0.011(6)
C5 0.038(13) 0.064(15) 0.047(14) 0.000(12) 0.006(11) 0.022(11)
C6 0.063(16) 0.056(14) 0.035(12) -0.011(11) 0.007(11) -0.013(12)
C7 0.049(15) 0.070(17) 0.070(18) 0.026(14) 0.036(13) -0.002(13)
C8 0.042(12) 0.032(10) 0.030(10) 0.005(8) -0.017(9) -0.016(9)
C9 0.032(11) 0.034(10) 0.021(9) -0.011(8) 0.001(8) -0.005(9)
C10 0.036(12) 0.030(10) 0.035(11) -0.005(8) -0.003(9) -0.016(9)
C11 0.057(15) 0.041(12) 0.031(11) -0.005(9) -0.004(11) 0.012(11)
C12 0.030(11) 0.041(11) 0.033(11) 0.002(9) 0.008(9) 0.013(9)
C13 0.030(11) 0.029(10) 0.042(12) -0.010(9) 0.016(9) -0.004(8)
C14 0.038(11) 0.030(10) 0.032(11) -0.005(8) 0.011(9) 0.014(9)
C15 0.026(10) 0.091(17) 0.017(9) -0.011(11) -0.002(8) -0.016(12)
C16 0.079(19) 0.071(18) 0.042(15) 0.004(13) -0.004(13) 0.009(15)
C17 0.10(2) 0.11(2) 0.037(14) 0.016(15) -0.029(14) 0.006(18)
C18 0.050(14) 0.047(13) 0.080(18) 0.027(13) 0.001(13) 0.023(12)
C19 0.067(15) 0.042(12) 0.034(11) 0.018(10) 0.021(10) 0.021(11)
C20 0.019(9) 0.028(9) 0.029(10) 0.004(8) -0.002(7) -0.003(8)
C21 0.039(12) 0.043(12) 0.017(9) 0.007(8) 0.005(8) -0.008(9)
C22 0.038(12) 0.063(14) 0.025(10) 0.004(9) 0.009(9) -0.016(11)
C23 0.030(11) 0.052(13) 0.035(11) -0.002(9) 0.017(9) -0.028(9)
C24 0.039(12) 0.026(10) 0.044(12) -0.009(9) -0.001(9) -0.017(9)
C25 0.040(12) 0.049(13) 0.020(10) -0.014(9) 0.004(8) 0.007(10)
C26 0.025(9) 0.027(9) 0.015(8) 0.002(7) 0.006(7) -0.008(7)
C27 0.029(10) 0.020(9) 0.046(12) -0.007(8) 0.011(9) -0.014(8)
C28 0.037(11) 0.023(9) 0.032(11) 0.015(8) -0.002(8) -0.004(8)
C29 0.046(12) 0.027(9) 0.017(9) -0.003(7) -0.003(8) 0.004(9)
C30 0.038(11) 0.032(10) 0.016(9) -0.006(7) 0.011(8) 0.000(8)
C31 0.037(7) 0.047(8) 0.055(9) -0.006(6) 0.007(6) 0.020(6)
C32 0.037(7) 0.047(8) 0.055(9) -0.006(6) 0.007(6) 0.020(6)
C33 0.037(7) 0.047(8) 0.055(9) -0.006(6) 0.007(6) 0.020(6)
C34 0.067(16) 0.052(14) 0.056(16) 0.006(12) 0.011(14) 0.021(13)
C35 0.060(16) 0.034(13) 0.09(2) -0.018(13) -0.001(15) 0.000(11)
C36 0.016(8) 0.024(8) 0.018(8) 0.003(6) -0.001(7) -0.005(7)
C37 0.013(9) 0.038(10) 0.039(11) -0.025(9) -0.011(7) 0.009(8)
C38 0.030(10) 0.013(8) 0.038(11) 0.003(8) -0.003(8) -0.002(7)
C39 0.027(10) 0.016(8) 0.030(10) 0.005(7) -0.007(8) -0.006(7)
C40 0.042(13) 0.023(10) 0.078(18) 0.022(11) -0.030(12) 0.007(9)
C41 0.042(15) 0.047(14) 0.10(2) 0.027(15) -0.015(15) 0.004(12)
C42 0.030(11) 0.028(10) 0.055(14) 0.011(10) -0.024(10) -0.003(9)
C43 0.041(12) 0.014(9) 0.048(13) 0.004(8) -0.017(10) 0.005(8)
C44 0.10(2) 0.009(9) 0.052(15) -0.011(10) -0.008(14) 0.006(12)
C45 0.032(10) 0.040(11) 0.023(9) -0.005(8) -0.009(8) 0.002(9)
C46 0.026(10) 0.020(9) 0.032(10) -0.007(8) -0.002(8) 0.000(7)
C47 0.027(10) 0.041(11) 0.021(9) -0.004(8) -0.001(8) -0.008(9)
C48 0.022(9) 0.042(11) 0.025(9) -0.002(8) -0.005(8) 0.007(9)
C49 0.061(18) 0.11(2) 0.036(14) -0.004(16) -0.015(13) -0.027(17)
C50 0.045(13) 0.055(13) 0.034(12) 0.020(10) 0.010(10) -0.011(11)
C51 0.018(10) 0.047(12) 0.057(14) -0.006(10) 0.007(10) -0.017(9)
C52 0.054(15) 0.079(17) 0.026(11) 0.035(12) -0.024(11) -0.036(14)
C53 0.031(11) 0.031(10) 0.038(11) 0.001(8) -0.004(9) -0.003(8)
Ru1B 0.0313(9) 0.0352(9) 0.0412(9) 0.0055(8) -0.0062(7) -0.0071(7)
Ru2B 0.0231(7) 0.0293(8) 0.0328(8) 0.0057(6) -0.0013(6) 0.0029(6)
Ru3B 0.0284(8) 0.0478(10) 0.0536(11) 0.0074(9) 0.0079(8) 0.0008(8)
Fe1B 0.091(3) 0.055(2) 0.0385(19) 0.0102(16) 0.018(2) 0.038(2)
S1B 0.025(3) 0.041(3) 0.047(3) 0.006(2) -0.007(2) 0.001(2)
P1B 0.049(3) 0.027(2) 0.032(3) 0.006(2) -0.009(2) -0.002(2)
P2B 0.025(3) 0.031(3) 0.031(3) 0.007(2) -0.004(2) 0.001(2)
F1B 0.104(13) 0.115(13) 0.105(14) 0.055(11) -0.045(11) -0.080(11)
F2B 0.102(13) 0.052(9) 0.122(15) -0.006(9) -0.004(11) -0.030(8)
F3B 0.047(9) 0.081(11) 0.155(18) -0.001(10) 0.012(10) -0.003(8)
F4B 0.073(10) 0.088(10) 0.058(9) -0.039(8) -0.016(8) 0.013(9)
F5B 0.168(17) 0.159(17) 0.050(9) 0.014(10) -0.007(11) 0.113(15)
F6B 0.108(13) 0.095(11) 0.035(8) -0.022(7) 0.001(8) -0.023(10)
F7B 0.151(16) 0.094(12) 0.045(9) -0.003(8) -0.032(11) 0.045(12)
F8B 0.063(10) 0.137(13) 0.056(9) 0.005(9) -0.019(8) 0.064(10)
F9B 0.107(14) 0.166(17) 0.143(17) 0.127(15) -0.058(13) -0.075(13)
F10B 0.149(16) 0.030(7) 0.113(13) 0.013(8) -0.068(12) -0.034(8)
F11B 0.085(10) 0.063(8) 0.029(7) -0.012(6) -0.002(7) -0.026(7)
F12B 0.080(11) 0.144(15) 0.048(9) -0.020(9) 0.012(8) -0.079(11)
O1B 0.044(10) 0.111(15) 0.092(14) 0.024(12) -0.026(9) -0.013(10)
O2B 0.088(14) 0.058(11) 0.093(15) -0.002(11) -0.014(12) -0.025(10)
O3B 0.032(8) 0.048(9) 0.052(9) 0.006(7) 0.000(7) -0.026(7)
O4B 0.055(10) 0.059(10) 0.059(11) -0.022(8) -0.001(9) 0.008(9)
O5B 0.097(16) 0.136(17) 0.052(12) -0.026(12) 0.023(12) 0.008(13)
O6B 0.038(10) 0.139(17) 0.089(14) 0.003(13) 0.005(9) -0.003(11)
O7B 0.089(16) 0.084(14) 0.18(2) 0.010(15) 0.055(16) -0.050(13)
C1B 0.029(11) 0.067(15) 0.060(15) 0.000(12) 0.004(11) -0.017(12)
C2B 0.039(13) 0.081(18) 0.041(13) 0.022(13) -0.003(11) -0.014(13)
C3B 0.016(9) 0.048(12) 0.040(12) -0.005(10) -0.013(8) 0.001(9)
C4B 0.055(14) 0.040(11) 0.031(11) 0.013(9) 0.008(10) 0.013(11)
C5B 0.025(11) 0.067(16) 0.09(2) 0.010(15) 0.006(12) 0.012(12)
C6B 0.029(11) 0.074(16) 0.063(16) 0.003(13) 0.006(10) 0.007(12)
C7B 0.029(13) 0.09(2) 0.09(2) -0.002(17) 0.040(13) -0.012(14)
C8B 0.057(15) 0.044(13) 0.046(14) 0.004(11) -0.021(12) -0.004(11)
C9B 0.054(15) 0.052(13) 0.055(15) -0.035(12) 0.003(12) -0.009(12)
C10B 0.15(3) 0.054(17) 0.07(2) -0.029(16) -0.04(2) -0.038(19)
C11B 0.32(7) 0.07(2) 0.038(18) -0.026(17) -0.04(3) -0.04(3)
C12B 0.36(7) 0.055(18) 0.025(14) -0.017(13) 0.02(3) -0.05(3)
C13B 0.16(3) 0.035(13) 0.025(12) -0.003(10) -0.004(15) -0.004(15)
C14B 0.032(11) 0.033(11) 0.037(11) 0.010(9) -0.010(9) 0.009(9)
C15B 0.042(13) 0.037(11) 0.047(13) 0.020(10) -0.012(10) -0.024(10)
C16B 0.022(10) 0.064(14) 0.020(10) 0.007(9) -0.002(8) 0.008(9)
C17B 0.019(9) 0.028(10) 0.035(11) 0.010(8) 0.002(8) 0.011(8)
C18B 0.016(9) 0.050(12) 0.035(11) 0.009(9) -0.007(8) 0.001(9)
C19B 0.041(12) 0.073(15) 0.013(9) -0.012(10) 0.007(9) -0.002(11)
C20B 0.084(17) 0.028(11) 0.036(11) 0.001(9) 0.011(12) 0.000(11)
C21B 0.040(12) 0.045(12) 0.048(13) 0.024(10) 0.020(10) 0.009(10)
C22B 0.046(14) 0.051(13) 0.063(16) 0.029(12) 0.033(12) -0.005(11)
C23B 0.049(14) 0.071(16) 0.035(13) -0.005(11) -0.006(10) 0.010(12)
C24B 0.050(13) 0.047(13) 0.034(11) 0.004(10) 0.015(10) 0.019(11)
C25B 0.060(14) 0.020(9) 0.022(9) 0.006(8) -0.004(9) -0.003(9)
C26B 0.054(8) 0.032(6) 0.036(7) 0.010(5) 0.005(6) 0.024(6)
C27B 0.054(8) 0.032(6) 0.036(7) 0.010(5) 0.005(6) 0.024(6)
C28B 0.046(13) 0.038(12) 0.058(15) 0.009(11) 0.009(11) 0.000(10)
C29B 0.084(18) 0.052(14) 0.037(13) -0.010(11) 0.001(13) 0.023(13)
C30B 0.054(8) 0.032(6) 0.036(7) 0.010(5) 0.005(6) 0.024(6)
C31B 0.068(19) 0.12(3) 0.07(2) -0.05(2) 0.034(16) 0.028(18)
C32B 0.14(3) 0.12(3) 0.06(2) -0.01(2) 0.02(2) 0.10(3)
C33B 0.20(4) 0.08(2) 0.11(3) -0.05(2) 0.09(3) 0.02(2)
C34B 0.34(7) 0.06(2) 0.08(2) 0.04(2) 0.14(4) 0.09(3)
C35B 0.17(4) 0.08(2) 0.10(3) 0.05(2) 0.10(3) 0.11(3)
C36B 0.024(10) 0.041(11) 0.031(10) 0.010(8) -0.001(8) -0.003(9)
C37B 0.046(14) 0.073(16) 0.051(15) 0.020(12) -0.007(11) 0.020(12)
C38B 0.028(10) 0.036(10) 0.034(10) -0.001(9) -0.006(8) -0.004(9)
C39B 0.029(11) 0.040(12) 0.045(12) 0.028(10) -0.011(9) -0.002(9)
C40B 0.045(13) 0.041(12) 0.057(15) 0.017(12) -0.003(11) -0.006(11)
C41B 0.047(15) 0.048(15) 0.064(17) 0.011(13) -0.015(13) -0.029(12)
C42B 0.040(13) 0.052(13) 0.056(15) -0.007(12) -0.013(11) 0.001(11)
C43B 0.029(11) 0.045(12) 0.044(12) -0.006(10) -0.003(9) 0.001(10)
C44B 0.064(18) 0.064(16) 0.046(15) 0.004(12) -0.014(13) 0.007(14)
C45B 0.035(11) 0.033(11) 0.047(12) -0.013(9) -0.011(9) 0.008(9)
C46B 0.011(8) 0.042(11) 0.036(11) 0.004(8) -0.005(7) 0.007(8)
C47B 0.034(11) 0.036(11) 0.034(11) 0.004(9) 0.006(9) -0.005(9)
C48B 0.054(14) 0.027(10) 0.031(11) 0.008(9) 0.014(10) 0.003(10)
C49B 0.048(15) 0.039(12) 0.068(17) 0.038(12) -0.018(13) 0.001(11)
C50B 0.062(15) 0.037(12) 0.035(12) 0.014(10) 0.021(11) -0.007(11)
C51B 0.065(15) 0.020(9) 0.035(11) 0.000(8) 0.022(11) -0.011(10)
C52B 0.11(2) 0.037(13) 0.043(15) 0.007(11) -0.017(15) -0.018(15)
C53B 0.011(8) 0.021(8) 0.028(9) 0.010(7) 0.012(7) -0.001(7)

loop_
_atom_type_symbol
_atom_type_description
_atom_type_scat_dispersion_real
_atom_type_scat_dispersion_imag
_atom_type_scat_source
C C 0.0033 0.0016 'International Tables Vol C Tables 4.2.6.8 and 6.1.1.4'
H H 0.0000 0.0000 'International Tables Vol C Tables 4.2.6.8 and 6.1.1.4'
F F 0.0171 0.0103 'International Tables Vol C Tables 4.2.6.8 and 6.1.1.4'
Fe Fe 0.3463 0.8444 'International Tables Vol C Tables 4.2.6.8 and 6.1.1.4'
O O 0.0106 0.0060 'International Tables Vol C Tables 4.2.6.8 and 6.1.1.4'
P P 0.1023 0.0942 'International Tables Vol C Tables 4.2.6.8 and 6.1.1.4'
Ru Ru -1.2594 0.8363 'International Tables Vol C Tables 4.2.6.8 and 6.1.1.4'
S S 0.1246 0.1234 'International Tables Vol C Tables 4.2.6.8 and 6.1.1.4'

loop_
_citation_id
_citation_doi
_citation_year
1 10.1039/C4CC02319F 2014

loop_
_geom_angle_atom_site_label_1
_geom_angle_atom_site_label_2
_geom_angle_atom_site_label_3
_geom_angle
_geom_angle_site_symmetry_1
_geom_angle_site_symmetry_3
_geom_angle_publ_flag
C1 Ru1 C2 92.2(8) . . ?
C1 Ru1 P1 91.5(6) . . ?
C2 Ru1 P1 103.5(5) . . ?
C1 Ru1 S1 96.0(5) . . ?
C2 Ru1 S1 152.0(5) . . ?
P1 Ru1 S1 102.88(17) . . ?
C1 Ru1 Ru3 94.4(6) . . ?
C2 Ru1 Ru3 98.6(5) . . ?
P1 Ru1 Ru3 156.81(13) . . ?
S1 Ru1 Ru3 54.22(12) . . ?
C1 Ru1 Ru2 146.8(5) . . ?
C2 Ru1 Ru2 112.5(5) . . ?
P1 Ru1 Ru2 103.05(12) . . ?
S1 Ru1 Ru2 51.91(11) . . ?
Ru3 Ru1 Ru2 61.42(5) . . ?
C1 Ru1 H1 165.1 . . ?
C2 Ru1 H1 96.9 . . ?
P1 Ru1 H1 74.9 . . ?
S1 Ru1 H1 81.3 . . ?
Ru3 Ru1 H1 95.9 . . ?
Ru2 Ru1 H1 36.7 . . ?
C3 Ru2 C4 92.1(9) . . ?
C3 Ru2 P2 90.9(6) . . ?
C4 Ru2 P2 94.4(6) . . ?
C3 Ru2 S1 93.0(6) . . ?
C4 Ru2 S1 92.7(6) . . ?
P2 Ru2 S1 171.70(17) . . ?
C3 Ru2 Ru3 144.9(6) . . ?
C4 Ru2 Ru3 89.8(7) . . ?
P2 Ru2 Ru3 123.84(12) . . ?
S1 Ru2 Ru3 51.94(12) . . ?
C3 Ru2 Ru1 104.6(6) . . ?
C4 Ru2 Ru1 140.7(6) . . ?
P2 Ru2 Ru1 120.06(12) . . ?
S1 Ru2 Ru1 51.79(12) . . ?
Ru3 Ru2 Ru1 56.41(5) . . ?
C3 Ru2 H1 86.9 . . ?
C4 Ru2 H1 167.8 . . ?
P2 Ru2 H1 97.7 . . ?
S1 Ru2 H1 75.2 . . ?
Ru3 Ru2 H1 84.2 . . ?
Ru1 Ru2 H1 29.5 . . ?
C3 Ru2 H2 169.8 . . ?
C4 Ru2 H2 83.4 . . ?
P2 Ru2 H2 98.5 . . ?
S1 Ru2 H2 78.2 . . ?
Ru3 Ru2 H2 26.6 . . ?
Ru1 Ru2 H2 74.0 . . ?
H1 Ru2 H2 95.6 . . ?
C6 Ru3 C7 92.4(10) . . ?
C6 Ru3 C5 95.7(9) . . ?
C7 Ru3 C5 98.3(10) . . ?
C6 Ru3 S1 94.4(7) . . ?
C7 Ru3 S1 157.4(7) . . ?
C5 Ru3 S1 102.5(7) . . ?
C6 Ru3 Ru1 96.1(6) . . ?
C7 Ru3 Ru1 103.4(8) . . ?
C5 Ru3 Ru1 154.8(7) . . ?
S1 Ru3 Ru1 54.44(13) . . ?
C6 Ru3 Ru2 146.3(6) . . ?
C7 Ru3 Ru2 116.7(7) . . ?
C5 Ru3 Ru2 96.6(7) . . ?
S1 Ru3 Ru2 52.27(11) . . ?
Ru1 Ru3 Ru2 62.18(5) . . ?
C6 Ru3 H2 170.4 . . ?
C7 Ru3 H2 96.2 . . ?
C5 Ru3 H2 87.5 . . ?
S1 Ru3 H2 76.0 . . ?
Ru1 Ru3 H2 77.6 . . ?
Ru2 Ru3 H2 24.1 . . ?
C28 Fe1 C29 40.4(7) . . ?
C28 Fe1 C27 41.1(7) . . ?
C29 Fe1 C27 68.4(7) . . ?
C28 Fe1 C35 114.9(9) . . ?
C29 Fe1 C35 149.3(9) . . ?
C27 Fe1 C35 105.2(9) . . ?
C28 Fe1 C30 69.1(7) . . ?
C29 Fe1 C30 40.9(6) . . ?
C27 Fe1 C30 69.3(7) . . ?
C35 Fe1 C30 167.1(9) . . ?
C28 Fe1 C31 148.0(8) . . ?
C29 Fe1 C31 170.1(8) . . ?
C27 Fe1 C31 115.3(8) . . ?
C35 Fe1 C31 40.3(8) . . ?
C30 Fe1 C31 130.4(8) . . ?
C28 Fe1 C26 69.0(6) . . ?
C29 Fe1 C26 68.5(6) . . ?
C27 Fe1 C26 40.9(6) . . ?
C35 Fe1 C26 127.2(9) . . ?
C30 Fe1 C26 41.2(6) . . ?
C31 Fe1 C26 107.8(7) . . ?
C28 Fe1 C33 130.1(8) . . ?
C29 Fe1 C33 112.1(8) . . ?
C27 Fe1 C33 165.9(8) . . ?
C35 Fe1 C33 66.8(9) . . ?
C30 Fe1 C33 121.0(8) . . ?
C31 Fe1 C33 66.7(9) . . ?
C26 Fe1 C33 153.1(8) . . ?
C28 Fe1 C32 168.0(8) . . ?
C29 Fe1 C32 131.1(8) . . ?
C27 Fe1 C32 150.5(8) . . ?
C35 Fe1 C32 69.2(9) . . ?
C30 Fe1 C32 109.6(8) . . ?
C31 Fe1 C32 41.7(8) . . ?
C26 Fe1 C32 118.4(8) . . ?
C33 Fe1 C32 39.5(8) . . ?
C28 Fe1 C34 107.0(8) . . ?
C29 Fe1 C34 116.9(8) . . ?
C27 Fe1 C34 128.2(9) . . ?
C35 Fe1 C34 42.3(9) . . ?
C30 Fe1 C34 150.1(8) . . ?
C31 Fe1 C34 68.8(9) . . ?
C26 Fe1 C34 167.2(9) . . ?
C33 Fe1 C34 38.2(8) . . ?
C32 Fe1 C34 67.9(9) . . ?
Ru3 S1 Ru1 71.34(14) . . ?
Ru3 S1 Ru2 75.79(15) . . ?
Ru1 S1 Ru2 76.30(14) . . ?
C8 P1 C20 102.9(9) . . ?
C8 P1 C14 100.1(8) . . ?
C20 P1 C14 104.1(8) . . ?
C8 P1 Ru1 119.6(7) . . ?
C20 P1 Ru1 119.5(6) . . ?
C14 P1 Ru1 108.1(6) . . ?
C46 P2 C38 105.4(8) . . ?
C46 P2 C36 101.0(7) . . ?
C38 P2 C36 103.4(7) . . ?
C46 P2 Ru2 120.4(6) . . ?
C38 P2 Ru2 107.0(6) . . ?
C36 P2 Ru2 117.8(5) . . ?
O1 C1 Ru1 176.0(17) . . ?
O2 C2 Ru1 177.9(16) . . ?
O3 C3 Ru2 174.7(19) . . ?
O4 C4 Ru2 176.2(19) . . ?
O5 C5 Ru3 179(2) . . ?
O6 C6 Ru3 175.6(19) . . ?
O7 C7 Ru3 173(3) . . ?
C9 C8 C13 114.9(16) . . ?
C9 C8 P1 123.2(16) . . ?
C13 C8 P1 121.8(13) . . ?
C8 C9 C10 122.3(18) . . ?
C8 C9 H9 118.8 . . ?
C10 C9 H9 118.8 . . ?
C11 C10 C9 119.9(18) . . ?
C11 C10 H10 120.1 . . ?
C9 C10 H10 120.1 . . ?
C10 C11 C12 122.3(18) . . ?
C10 C11 H11 118.8 . . ?
C12 C11 H11 118.8 . . ?
C13 C12 C11 116.8(18) . . ?
C13 C12 H12 121.6 . . ?
C11 C12 H12 121.6 . . ?
C12 C13 C8 123.3(17) . . ?
C12 C13 H13 118.4 . . ?
C8 C13 H13 118.4 . . ?
C15 C14 C19 119(2) . . ?
C15 C14 P1 122.1(16) . . ?
C19 C14 P1 118.5(15) . . ?
C16 C15 C14 126(2) . . ?
C16 C15 H15 116.9 . . ?
C14 C15 H15 116.9 . . ?
C15 C16 C17 116(2) . . ?
C15 C16 H16 122.2 . . ?
C17 C16 H16 122.2 . . ?
C18 C17 C16 122(2) . . ?
C18 C17 H17 119.2 . . ?
C16 C17 H17 119.2 . . ?
C17 C18 C19 121(2) . . ?
C17 C18 H18 119.6 . . ?
C19 C18 H18 119.6 . . ?
C14 C19 C18 117(2) . . ?
C14 C19 H19 121.6 . . ?
C18 C19 H19 121.6 . . ?
C25 C20 C21 118.4(16) . . ?
C25 C20 P1 123.2(14) . . ?
C21 C20 P1 118.4(13) . . ?
C22 C21 C20 122.5(18) . . ?
C22 C21 H21 118.7 . . ?
C20 C21 H21 118.7 . . ?
C23 C22 C21 118.9(18) . . ?
C23 C22 H22 120.5 . . ?
C21 C22 H22 120.5 . . ?
C22 C23 C24 121.9(17) . . ?
C22 C23 H23 119.1 . . ?
C24 C23 H23 119.1 . . ?
C23 C24 C25 119.1(19) . . ?
C23 C24 H24 120.4 . . ?
C25 C24 H24 120.4 . . ?
C20 C25 C24 119.0(18) . . ?
C20 C25 C26 125.7(17) . . ?
C24 C25 C26 115.3(18) . . ?
C27 C26 C30 107.1(15) . . ?
C27 C26 C25 127.1(16) . . ?
C30 C26 C25 125.6(15) . . ?
C27 C26 Fe1 68.0(10) . . ?
C30 C26 Fe1 68.7(10) . . ?
C25 C26 Fe1 124.2(12) . . ?
C28 C27 C26 108.1(16) . . ?
C28 C27 Fe1 68.4(11) . . ?
C26 C27 Fe1 71.1(10) . . ?
C28 C27 H27 126.0 . . ?
C26 C27 H27 126.0 . . ?
Fe1 C27 H27 126.1 . . ?
C29 C28 C27 108.6(15) . . ?
C29 C28 Fe1 70.7(11) . . ?
C27 C28 Fe1 70.5(10) . . ?
C29 C28 H28 125.7 . . ?
C27 C28 H28 125.7 . . ?
Fe1 C28 H28 124.7 . . ?
C28 C29 C30 109.5(15) . . ?
C28 C29 Fe1 68.9(10) . . ?
C30 C29 Fe1 70.5(10) . . ?
C28 C29 H29 125.3 . . ?
C30 C29 H29 125.3 . . ?
Fe1 C29 H29 127.0 . . ?
C29 C30 C26 106.7(15) . . ?
C29 C30 C36 125.3(15) . . ?
C26 C30 C36 127.5(15) . . ?
C29 C30 Fe1 68.6(10) . . ?
C26 C30 Fe1 70.2(9) . . ?
C36 C30 Fe1 132.0(12) . . ?
C35 C31 C32 108(2) . . ?
C35 C31 Fe1 68.9(13) . . ?
C32 C31 Fe1 70.0(11) . . ?
C35 C31 H31 125.9 . . ?
C32 C31 H31 125.9 . . ?
Fe1 C31 H31 126.8 . . ?
C33 C32 C31 104(2) . . ?
C33 C32 Fe1 70.0(12) . . ?
C31 C32 Fe1 68.3(11) . . ?
C33 C32 H32 127.9 . . ?
C31 C32 H32 127.9 . . ?
Fe1 C32 H32 125.4 . . ?
C34 C33 C32 114(2) . . ?
C34 C33 Fe1 71.2(13) . . ?
C32 C33 Fe1 70.5(12) . . ?
C34 C33 H33 122.8 . . ?
C32 C33 H33 122.8 . . ?
Fe1 C33 H33 127.3 . . ?
C33 C34 C35 105(2) . . ?
C33 C34 Fe1 70.6(12) . . ?
C35 C34 Fe1 67.1(12) . . ?
C33 C34 H34 127.4 . . ?
C35 C34 H34 127.4 . . ?
Fe1 C34 H34 126.5 . . ?
C31 C35 C34 108(2) . . ?
C31 C35 Fe1 70.8(12) . . ?
C34 C35 Fe1 70.6(13) . . ?
C31 C35 H35 126.1 . . ?
C34 C35 H35 126.1 . . ?
Fe1 C35 H35 124.1 . . ?
C30 C36 C37 113.2(13) . . ?
C30 C36 P2 110.4(11) . . ?
C37 C36 P2 114.6(11) . . ?
C30 C36 H36 106.0 . . ?
C37 C36 H36 106.0 . . ?
P2 C36 H36 106.0 . . ?
C36 C37 H37D 109.5 . . ?
C36 C37 H37E 109.5 . . ?
H37D C37 H37E 109.5 . . ?
C36 C37 H37F 109.5 . . ?
H37D C37 H37F 109.5 . . ?
H37E C37 H37F 109.5 . . ?
C45 C38 C39 119.4(16) . . ?
C45 C38 P2 119.8(14) . . ?
C39 C38 P2 120.5(14) . . ?
C40 C39 C38 121.0(19) . . ?
C40 C39 H39 119.5 . . ?
C38 C39 H39 119.5 . . ?
C39 C40 C42 120(2) . . ?
C39 C40 C41 120(2) . . ?
C42 C40 C41 119.9(19) . . ?
F3 C41 F1 108(2) . . ?
F3 C41 F2 107(2) . . ?
F1 C41 F2 107(3) . . ?
F3 C41 C40 112(3) . . ?
F1 C41 C40 112(2) . . ?
F2 C41 C40 110.1(19) . . ?
C43 C42 C40 118.2(18) . . ?
C43 C42 H42 120.9 . . ?
C40 C42 H42 120.9 . . ?
C42 C43 C45 122.0(19) . . ?
C42 C43 C44 117.4(18) . . ?
C45 C43 C44 120.6(19) . . ?
F4 C44 F6 108.0(18) . . ?
F4 C44 F5 105(2) . . ?
F6 C44 F5 106(2) . . ?
F4 C44 C43 116(2) . . ?
F6 C44 C43 111.8(19) . . ?
F5 C44 C43 109.8(16) . . ?
C38 C45 C43 119.4(18) . . ?
C38 C45 H45 120.3 . . ?
C43 C45 H45 120.3 . . ?
C53 C46 C47 116.0(17) . . ?
C53 C46 P2 122.7(14) . . ?
C47 C46 P2 121.1(13) . . ?
C48 C47 C46 120.6(16) . . ?
C48 C47 H47 119.7 . . ?
C46 C47 H47 119.7 . . ?
C47 C48 C50 120.4(17) . . ?
C47 C48 C49 119.3(18) . . ?
C50 C48 C49 120.2(19) . . ?
F8 C49 F9 108(3) . . ?
F8 C49 F7 112(3) . . ?
F9 C49 F7 102(2) . . ?
F8 C49 C48 114(2) . . ?
F9 C49 C48 109(2) . . ?
F7 C49 C48 111(2) . . ?
C51 C50 C48 118.7(18) . . ?
C51 C50 H50 120.7 . . ?
C48 C50 H50 120.7 . . ?
C50 C51 C53 121.6(18) . . ?
C50 C51 C52 117.0(19) . . ?
C53 C51 C52 121.3(18) . . ?
F12 C52 F10 113(2) . . ?
F12 C52 F11 104(2) . . ?
F10 C52 F11 104.6(18) . . ?
F12 C52 C51 112.2(19) . . ?
F10 C52 C51 112(2) . . ?
F11 C52 C51 110.6(17) . . ?
C51 C53 C46 122.4(18) . . ?
C51 C53 H53 118.8 . . ?
C46 C53 H53 118.8 . . ?
C2B Ru1B C1B 94.2(9) . . ?
C2B Ru1B P1B 102.1(7) . . ?
C1B Ru1B P1B 92.4(7) . . ?
C2B Ru1B S1B 150.9(7) . . ?
C1B Ru1B S1B 94.3(7) . . ?
P1B Ru1B S1B 105.33(18) . . ?
C2B Ru1B Ru3B 97.6(7) . . ?
C1B Ru1B Ru3B 93.3(7) . . ?
P1B Ru1B Ru3B 159.05(14) . . ?
S1B Ru1B Ru3B 54.13(14) . . ?
C2B Ru1B Ru2B 111.2(7) . . ?
C1B Ru1B Ru2B 145.6(7) . . ?
P1B Ru1B Ru2B 103.95(14) . . ?
S1B Ru1B Ru2B 52.41(12) . . ?
Ru3B Ru1B Ru2B 61.61(6) . . ?
C2B Ru1B H1B 111.5 . . ?
C1B Ru1B H1B 154.1 . . ?
P1B Ru1B H1B 78.8 . . ?
S1B Ru1B H1B 65.3 . . ?
Ru3B Ru1B H1B 87.4 . . ?
Ru2B Ru1B H1B 25.8 . . ?
C4B Ru2B C3B 89.4(8) . . ?
C4B Ru2B P2B 93.9(6) . . ?
C3B Ru2B P2B 91.9(5) . . ?
C4B Ru2B S1B 92.8(6) . . ?
C3B Ru2B S1B 92.1(5) . . ?
P2B Ru2B S1B 172.21(19) . . ?
C4B Ru2B Ru3B 93.6(7) . . ?
C3B Ru2B Ru3B 143.8(5) . . ?
P2B Ru2B Ru3B 123.75(13) . . ?
S1B Ru2B Ru3B 51.69(13) . . ?
C4B Ru2B Ru1B 142.4(7) . . ?
C3B Ru2B Ru1B 102.2(5) . . ?
P2B Ru2B Ru1B 120.87(14) . . ?
S1B Ru2B Ru1B 51.67(13) . . ?
Ru3B Ru2B Ru1B 56.51(6) . . ?
C4B Ru2B H1B 153.9 . . ?
C3B Ru2B H1B 81.4 . . ?
P2B Ru2B H1B 110.7 . . ?
S1B Ru2B H1B 63.4 . . ?
Ru3B Ru2B H1B 80.3 . . ?
Ru1B Ru2B H1B 23.8 . . ?
C4B Ru2B H2B 78.4 . . ?
C3B Ru2B H2B 156.7 . . ?
P2B Ru2B H2B 108.5 . . ?
S1B Ru2B H2B 69.0 . . ?
Ru3B Ru2B H2B 22.1 . . ?
Ru1B Ru2B H2B 77.3 . . ?
H1B Ru2B H2B 101.0 . . ?
C6B Ru3B C7B 90.5(11) . . ?
C6B Ru3B C5B 96.6(9) . . ?
C7B Ru3B C5B 102.5(11) . . ?
C6B Ru3B S1B 93.7(7) . . ?
C7B Ru3B S1B 150.1(8) . . ?
C5B Ru3B S1B 106.4(7) . . ?
C6B Ru3B Ru1B 95.4(7) . . ?
C7B Ru3B Ru1B 95.9(7) . . ?
C5B Ru3B Ru1B 157.9(7) . . ?
S1B Ru3B Ru1B 54.26(14) . . ?
C6B Ru3B Ru2B 145.8(7) . . ?
C7B Ru3B Ru2B 115.6(7) . . ?
C5B Ru3B Ru2B 98.6(6) . . ?
S1B Ru3B Ru2B 52.55(12) . . ?
Ru1B Ru3B Ru2B 61.88(5) . . ?
C6B Ru3B H2B 162.7 . . ?
C7B Ru3B H2B 105.9 . . ?
C5B Ru3B H2B 74.9 . . ?
S1B Ru3B H2B 74.9 . . ?
Ru1B Ru3B H2B 88.4 . . ?
Ru2B Ru3B H2B 28.3 . . ?
C30B Fe1B C32B 153.2(16) . . ?
C30B Fe1B C28B 68.8(9) . . ?
C32B Fe1B C28B 108.9(12) . . ?
C30B Fe1B C26B 40.8(8) . . ?
C32B Fe1B C26B 165.4(15) . . ?
C28B Fe1B C26B 69.3(8) . . ?
C30B Fe1B C29B 39.9(8) . . ?
C32B Fe1B C29B 120.6(15) . . ?
C28B Fe1B C29B 41.3(8) . . ?
C26B Fe1B C29B 68.2(9) . . ?
C30B Fe1B C33B 118.4(16) . . ?
C32B Fe1B C33B 38.3(14) . . ?
C28B Fe1B C33B 121.1(12) . . ?
C26B Fe1B C33B 155.4(16) . . ?
C29B Fe1B C33B 103.9(14) . . ?
C30B Fe1B C27B 68.1(8) . . ?
C32B Fe1B C27B 128.6(12) . . ?
C28B Fe1B C27B 40.9(7) . . ?
C26B Fe1B C27B 40.8(7) . . ?
C29B Fe1B C27B 68.2(9) . . ?
C33B Fe1B C27B 159.8(13) . . ?
C30B Fe1B C34B 106.8(16) . . ?
C32B Fe1B C34B 64.0(15) . . ?
C28B Fe1B C34B 156.3(16) . . ?
C26B Fe1B C34B 123.5(11) . . ?
C29B Fe1B C34B 120.5(18) . . ?
C33B Fe1B C34B 39.0(12) . . ?
C27B Fe1B C34B 161.0(11) . . ?
C30B Fe1B C31B 157.6(13) . . ?
C32B Fe1B C31B 44.6(13) . . ?
C28B Fe1B C31B 126.9(11) . . ?
C26B Fe1B C31B 124.1(12) . . ?
C29B Fe1B C31B 162.4(13) . . ?
C33B Fe1B C31B 69.9(15) . . ?
C27B Fe1B C31B 111.7(10) . . ?
C34B Fe1B C31B 65.5(18) . . ?
C30B Fe1B C35B 119.2(11) . . ?
C32B Fe1B C35B 69.3(13) . . ?
C28B Fe1B C35B 166.6(16) . . ?
C26B Fe1B C35B 108.9(9) . . ?
C29B Fe1B C35B 151.5(15) . . ?
C33B Fe1B C35B 66.3(14) . . ?
C27B Fe1B C35B 129.3(14) . . ?
C34B Fe1B C35B 35.7(16) . . ?
C31B Fe1B C35B 42.3(12) . . ?
Ru3B S1B Ru1B 71.61(15) . . ?
Ru3B S1B Ru2B 75.76(16) . . ?
Ru1B S1B Ru2B 75.91(16) . . ?
C14B P1B C20B 99.7(9) . . ?
C14B P1B C8B 101.6(9) . . ?
C20B P1B C8B 103.5(10) . . ?
C14B P1B Ru1B 109.1(7) . . ?
C20B P1B Ru1B 122.6(7) . . ?
C8B P1B Ru1B 117.2(8) . . ?
C38B P2B C46B 106.3(8) . . ?
C38B P2B C36B 102.2(8) . . ?
C46B P2B C36B 102.7(8) . . ?
C38B P2B Ru2B 106.4(6) . . ?
C46B P2B Ru2B 120.7(6) . . ?
C36B P2B Ru2B 116.8(6) . . ?
O1B C1B Ru1B 177(2) . . ?
O2B C2B Ru1B 174(2) . . ?
O3B C3B Ru2B 173.8(18) . . ?
O4B C4B Ru2B 174(2) . . ?
O5B C5B Ru3B 175(2) . . ?
O6B C6B Ru3B 177(2) . . ?
O7B C7B Ru3B 175(3) . . ?
C9B C8B C13B 120(2) . . ?
C9B C8B P1B 120.6(18) . . ?
C13B C8B P1B 119.4(17) . . ?
C10B C9B C8B 121(3) . . ?
C10B C9B H9B 119.3 . . ?
C8B C9B H9B 119.3 . . ?
C11B C10B C9B 119(3) . . ?
C11B C10B H10B 120.4 . . ?
C9B C10B H10B 120.4 . . ?
C10B C11B C12B 124(3) . . ?
C10B C11B H11B 118.0 . . ?
C12B C11B H11B 118.0 . . ?
C13B C12B C11B 115(3) . . ?
C13B C12B H12B 122.5 . . ?
C11B C12B H12B 122.5 . . ?
C8B C13B C12B 119(3) . . ?
C8B C13B H13B 120.3 . . ?
C12B C13B H13B 120.3 . . ?
C19B C14B C15B 117.7(17) . . ?
C19B C14B P1B 121.0(15) . . ?
C15B C14B P1B 121.2(15) . . ?
C16B C15B C14B 118.3(18) . . ?
C16B C15B H15B 120.8 . . ?
C14B C15B H15B 120.8 . . ?
C17B C16B C15B 122.4(18) . . ?
C17B C16B H16B 118.8 . . ?
C15B C16B H16B 118.8 . . ?
C16B C17B C18B 118.9(17) . . ?
C16B C17B H17B 120.6 . . ?
C18B C17B H17B 120.6 . . ?
C19B C18B C17B 119.6(19) . . ?
C19B C18B H18B 120.2 . . ?
C17B C18B H18B 120.2 . . ?
C18B C19B C14B 122.9(19) . . ?
C18B C19B H19B 118.5 . . ?
C14B C19B H19B 118.5 . . ?
C21B C20B C25B 118(2) . . ?
C21B C20B P1B 119.8(17) . . ?
C25B C20B P1B 122.0(15) . . ?
C22B C21B C20B 122(2) . . ?
C22B C21B H21B 118.8 . . ?
C20B C21B H21B 118.8 . . ?
C21B C22B C23B 120.8(19) . . ?
C21B C22B H22B 119.6 . . ?
C23B C22B H22B 119.6 . . ?
C22B C23B C24B 118(2) . . ?
C22B C23B H23B 121.1 . . ?
C24B C23B H23B 121.1 . . ?
C25B C24B C23B 120.6(19) . . ?
C25B C24B H24B 119.7 . . ?
C23B C24B H24B 119.7 . . ?
C24B C25B C20B 120.0(18) . . ?
C24B C25B C26B 114.0(18) . . ?
C20B C25B C26B 126.0(18) . . ?
C30B C26B C27B 106.0(17) . . ?
C30B C26B C25B 126.4(18) . . ?
C27B C26B C25B 127.5(19) . . ?
C30B C26B Fe1B 67.3(10) . . ?
C27B C26B Fe1B 70.0(10) . . ?
C25B C26B Fe1B 124.5(14) . . ?
C28B C27B C26B 108.0(19) . . ?
C28B C27B C36B 124.8(18) . . ?
C26B C27B C36B 126.9(17) . . ?
C28B C27B Fe1B 67.8(11) . . ?
C26B C27B Fe1B 69.2(11) . . ?
C36B C27B Fe1B 133.7(15) . . ?
C27B C28B C29B 108(2) . . ?
C27B C28B Fe1B 71.3(12) . . ?
C29B C28B Fe1B 70.8(14) . . ?
C27B C28B H28B 126.2 . . ?
C29B C28B H28B 126.2 . . ?
Fe1B C28B H28B 123.4 . . ?
C30B C29B C28B 107(2) . . ?
C30B C29B Fe1B 67.6(14) . . ?
C28B C29B Fe1B 67.9(14) . . ?
C30B C29B H29B 126.5 . . ?
C28B C29B H29B 126.5 . . ?
Fe1B C29B H29B 129.5 . . ?
C29B C30B C26B 111(2) . . ?
C29B C30B Fe1B 72.5(14) . . ?
C26B C30B Fe1B 71.9(12) . . ?
C29B C30B H30B 124.4 . . ?
C26B C30B H30B 124.4 . . ?
Fe1B C30B H30B 122.7 . . ?
C35B C31B C32B 99(3) . . ?
C35B C31B Fe1B 69.1(17) . . ?
C32B C31B Fe1B 65.0(15) . . ?
C35B C31B H31B 130.4 . . ?
C32B C31B H31B 130.4 . . ?
Fe1B C31B H31B 126.9 . . ?
C33B C32B C31B 110(3) . . ?
C33B C32B Fe1B 73.3(19) . . ?
C31B C32B Fe1B 70.3(15) . . ?
C33B C32B H32B 124.7 . . ?
C31B C32B H32B 124.7 . . ?
Fe1B C32B H32B 124.7 . . ?
C32B C33B C34B 105(4) . . ?
C32B C33B Fe1B 68.4(16) . . ?
C34B C33B Fe1B 70.7(17) . . ?
C32B C33B H33B 127.4 . . ?
C34B C33B H33B 127.4 . . ?
Fe1B C33B H33B 125.2 . . ?
C35B C34B C33B 118(4) . . ?
C35B C34B Fe1B 73(2) . . ?
C33B C34B Fe1B 70.3(16) . . ?
C35B C34B H34B 121.2 . . ?
C33B C34B H34B 121.2 . . ?
Fe1B C34B H34B 127.4 . . ?
C34B C35B C31B 107(3) . . ?
C34B C35B Fe1B 71(2) . . ?
C31B C35B Fe1B 68.6(15) . . ?
C34B C35B H35B 126.3 . . ?
C31B C35B H35B 126.3 . . ?
Fe1B C35B H35B 125.4 . . ?
C27B C36B C37B 114.8(16) . . ?
C27B C36B P2B 109.7(13) . . ?
C37B C36B P2B 112.5(13) . . ?
C27B C36B H36B 106.4 . . ?
C37B C36B H36B 106.4 . . ?
P2B C36B H36B 106.4 . . ?
C36B C37B H37A 109.5 . . ?
C36B C37B H37B 109.5 . . ?
H37A C37B H37B 109.5 . . ?
C36B C37B H37C 109.5 . . ?
H37A C37B H37C 109.5 . . ?
H37B C37B H37C 109.5 . . ?
C39B C38B C45B 117.0(17) . . ?
C39B C38B P2B 122.2(15) . . ?
C45B C38B P2B 119.8(14) . . ?
C38B C39B C40B 126(2) . . ?
C38B C39B H39B 116.8 . . ?
C40B C39B H39B 116.8 . . ?
C39B C40B C42B 115.6(19) . . ?
C39B C40B C41B 125(2) . . ?
C42B C40B C41B 120(2) . . ?
F3B C41B F1B 108(2) . . ?
F3B C41B F2B 106.1(19) . . ?
F1B C41B F2B 106(2) . . ?
F3B C41B C40B 115(2) . . ?
F1B C41B C40B 109.6(18) . . ?
F2B C41B C40B 112(2) . . ?
C43B C42B C40B 119(2) . . ?
C43B C42B H42B 120.3 . . ?
C40B C42B H42B 120.3 . . ?
C45B C43B C42B 121(2) . . ?
C45B C43B C44B 121(2) . . ?
C42B C43B C44B 117.7(19) . . ?
F5B C44B F4B 106(2) . . ?
F5B C44B F6B 110(2) . . ?
F4B C44B F6B 105(2) . . ?
F5B C44B C43B 112(2) . . ?
F4B C44B C43B 113.4(19) . . ?
F6B C44B C43B 109.7(19) . . ?
C43B C45B C38B 120.9(19) . . ?
C43B C45B H45B 119.6 . . ?
C38B C45B H45B 119.6 . . ?
C53B C46B C47B 119.5(17) . . ?
C53B C46B P2B 119.5(13) . . ?
C47B C46B P2B 121.1(13) . . ?
C48B C47B C46B 120.7(18) . . ?
C48B C47B H47B 119.7 . . ?
C46B C47B H47B 119.7 . . ?
C47B C48B C50B 119.5(19) . . ?
C47B C48B C49B 118.2(19) . . ?
C50B C48B C49B 122.3(17) . . ?
F7B C49B F8B 106(2) . . ?
F7B C49B F9B 108(2) . . ?
F8B C49B F9B 105.7(19) . . ?
F7B C49B C48B 111.7(17) . . ?
F8B C49B C48B 113(2) . . ?
F9B C49B C48B 111.8(19) . . ?
C51B C50B C48B 118.5(18) . . ?
C51B C50B H50B 120.8 . . ?
C48B C50B H50B 120.8 . . ?
C50B C51B C53B 124.1(19) . . ?
C50B C51B C52B 116.7(17) . . ?
C53B C51B C52B 119.0(19) . . ?
F12B C52B F11B 107(2) . . ?
F12B C52B F10B 109(2) . . ?
F11B C52B F10B 105.3(19) . . ?
F12B C52B C51B 114.3(19) . . ?
F11B C52B C51B 113(2) . . ?
F10B C52B C51B 108(2) . . ?
C46B C53B C51B 117.5(17) . . ?
C46B C53B H53B 121.3 . . ?
C51B C53B H53B 121.3 . . ?

loop_
_geom_bond_atom_site_label_1
_geom_bond_atom_site_label_2
_geom_bond_distance
_geom_bond_site_symmetry_2
_geom_bond_publ_flag
Ru1 C1 1.85(2) . yes
Ru1 C2 1.869(18) . yes
Ru1 P1 2.348(5) . yes
Ru1 S1 2.358(5) . yes
Ru1 Ru3 2.746(2) . yes
Ru1 Ru2 2.9150(19) . yes
Ru1 H1 1.5692 . ?
Ru2 C3 1.904(19) . yes
Ru2 C4 1.92(2) . yes
Ru2 P2 2.335(4) . yes
Ru2 S1 2.361(5) . yes
Ru2 Ru3 2.8943(19) . yes
Ru2 H1 1.9036 . ?
Ru2 H2 1.5279 . ?
Ru3 C6 1.81(2) . yes
Ru3 C7 1.89(2) . yes
Ru3 C5 1.93(2) . yes
Ru3 S1 2.351(5) . yes
Ru3 H2 1.6742 . ?
Fe1 C28 2.003(18) . ?
Fe1 C29 2.027(18) . ?
Fe1 C27 2.031(19) . ?
Fe1 C35 2.03(2) . ?
Fe1 C30 2.052(17) . ?
Fe1 C31 2.06(2) . ?
Fe1 C26 2.072(17) . ?
Fe1 C33 2.08(2) . ?
Fe1 C32 2.08(2) . ?
Fe1 C34 2.08(2) . ?
P1 C8 1.794(18) . ?
P1 C20 1.843(17) . ?
P1 C14 1.85(2) . ?
P2 C46 1.800(18) . ?
P2 C38 1.827(17) . ?
P2 C36 1.848(16) . ?
F1 C41 1.25(3) . ?
F2 C41 1.30(3) . ?
F3 C41 1.23(3) . ?
F4 C44 1.28(2) . ?
F5 C44 1.34(2) . ?
F6 C44 1.32(3) . ?
F7 C49 1.29(3) . ?
F8 C49 1.22(3) . ?
F9 C49 1.27(3) . ?
F10 C52 1.33(3) . ?
F11 C52 1.35(2) . ?
F12 C52 1.25(2) . ?
O1 C1 1.16(2) . ?
O2 C2 1.148(19) . ?
O3 C3 1.13(2) . ?
O4 C4 1.12(2) . ?
O5 C5 1.13(2) . ?
O6 C6 1.20(2) . ?
O7 C7 1.13(2) . ?
C8 C9 1.37(2) . ?
C8 C13 1.46(3) . ?
C9 C10 1.41(2) . ?
C9 H9 0.9500 . ?
C10 C11 1.35(3) . ?
C10 H10 0.9500 . ?
C11 C12 1.39(3) . ?
C11 H11 0.9500 . ?
C12 C13 1.38(2) . ?
C12 H12 0.9500 . ?
C13 H13 0.9500 . ?
C14 C15 1.37(2) . ?
C14 C19 1.39(2) . ?
C15 C16 1.33(3) . ?
C15 H15 0.9500 . ?
C16 C17 1.40(3) . ?
C16 H16 0.9500 . ?
C17 C18 1.38(3) . ?
C17 H17 0.9500 . ?
C18 C19 1.41(3) . ?
C18 H18 0.9500 . ?
C19 H19 0.9500 . ?
C20 C25 1.41(2) . ?
C20 C21 1.43(2) . ?
C21 C22 1.39(3) . ?
C21 H21 0.9500 . ?
C22 C23 1.36(3) . ?
C22 H22 0.9500 . ?
C23 C24 1.42(3) . ?
C23 H23 0.9500 . ?
C24 C25 1.44(2) . ?
C24 H24 0.9500 . ?
C25 C26 1.45(2) . ?
C26 C27 1.44(2) . ?
C26 C30 1.45(2) . ?
C27 C28 1.42(2) . ?
C27 H27 0.9500 . ?
C28 C29 1.39(2) . ?
C28 H28 0.9500 . ?
C29 C30 1.42(2) . ?
C29 H29 0.9500 . ?
C30 C36 1.51(2) . ?
C31 C35 1.41(3) . ?
C31 C32 1.47(3) . ?
C31 H31 0.9500 . ?
C32 C33 1.41(3) . ?
C32 H32 0.9500 . ?
C33 C34 1.36(3) . ?
C33 H33 0.9500 . ?
C34 C35 1.49(3) . ?
C34 H34 0.9500 . ?
C35 H35 0.9500 . ?
C36 C37 1.54(2) . ?
C36 H36 1.0000 . ?
C37 H37D 0.9800 . ?
C37 H37E 0.9800 . ?
C37 H37F 0.9800 . ?
C38 C45 1.38(2) . ?
C38 C39 1.40(2) . ?
C39 C40 1.36(2) . ?
C39 H39 0.9500 . ?
C40 C42 1.43(3) . ?
C40 C41 1.54(3) . ?
C42 C43 1.37(3) . ?
C42 H42 0.9500 . ?
C43 C45 1.39(2) . ?
C43 C44 1.50(3) . ?
C45 H45 0.9500 . ?
C46 C53 1.38(2) . ?
C46 C47 1.44(2) . ?
C47 C48 1.39(2) . ?
C47 H47 0.9500 . ?
C48 C50 1.39(3) . ?
C48 C49 1.52(3) . ?
C50 C51 1.36(3) . ?
C50 H50 0.9500 . ?
C51 C53 1.37(3) . ?
C51 C52 1.55(3) . ?
C53 H53 0.9500 . ?
Ru1B C2B 1.85(3) . yes
Ru1B C1B 1.87(2) . yes
Ru1B P1B 2.339(5) . yes
Ru1B S1B 2.347(5) . yes
Ru1B Ru3B 2.744(2) . yes
Ru1B Ru2B 2.901(2) . yes
Ru1B H1B 1.5378 . ?
Ru2B C4B 1.91(2) . yes
Ru2B C3B 1.94(2) . yes
Ru2B P2B 2.346(5) . yes
Ru2B S1B 2.370(5) . yes
Ru2B Ru3B 2.894(2) . yes
Ru2B H1B 1.6579 . ?
Ru2B H2B 1.7799 . ?
Ru3B C6B 1.85(2) . yes
Ru3B C7B 1.86(3) . yes
Ru3B C5B 1.98(3) . yes
Ru3B S1B 2.343(5) . yes
Ru3B H2B 1.4132 . ?
Fe1B C30B 2.00(2) . ?
Fe1B C32B 2.01(3) . ?
Fe1B C28B 2.03(2) . ?
Fe1B C26B 2.062(18) . ?
Fe1B C29B 2.06(3) . ?
Fe1B C33B 2.07(3) . ?
Fe1B C27B 2.071(19) . ?
Fe1B C34B 2.07(3) . ?
Fe1B C31B 2.08(3) . ?
Fe1B C35B 2.09(3) . ?
P1B C14B 1.832(18) . ?
P1B C20B 1.83(2) . ?
P1B C8B 1.86(2) . ?
P2B C38B 1.814(18) . ?
P2B C46B 1.829(19) . ?
P2B C36B 1.881(18) . ?
F1B C41B 1.33(3) . ?
F2B C41B 1.35(3) . ?
F3B C41B 1.28(3) . ?
F4B C44B 1.35(2) . ?
F5B C44B 1.32(2) . ?
F6B C44B 1.38(3) . ?
F7B C49B 1.28(3) . ?
F8B C49B 1.28(3) . ?
F9B C49B 1.29(2) . ?
F10B C52B 1.34(2) . ?
F11B C52B 1.31(2) . ?
F12B C52B 1.30(3) . ?
O1B C1B 1.14(2) . ?
O2B C2B 1.19(2) . ?
O3B C3B 1.07(2) . ?
O4B C4B 1.14(2) . ?
O5B C5B 1.13(3) . ?
O6B C6B 1.15(2) . ?
O7B C7B 1.18(3) . ?
C8B C9B 1.40(3) . ?
C8B C13B 1.43(3) . ?
C9B C10B 1.38(3) . ?
C9B H9B 0.9500 . ?
C10B C11B 1.33(5) . ?
C10B H10B 0.9500 . ?
C11B C12B 1.46(6) . ?
C11B H11B 0.9500 . ?
C12B C13B 1.43(3) . ?
C12B H12B 0.9500 . ?
C13B H13B 0.9500 . ?
C14B C19B 1.38(3) . ?
C14B C15B 1.41(3) . ?
C15B C16B 1.38(2) . ?
C15B H15B 0.9500 . ?
C16B C17B 1.36(2) . ?
C16B H16B 0.9500 . ?
C17B C18B 1.38(2) . ?
C17B H17B 0.9500 . ?
C18B C19B 1.35(3) . ?
C18B H18B 0.9500 . ?
C19B H19B 0.9500 . ?
C20B C21B 1.39(2) . ?
C20B C25B 1.43(3) . ?
C21B C22B 1.37(3) . ?
C21B H21B 0.9500 . ?
C22B C23B 1.40(3) . ?
C22B H22B 0.9500 . ?
C23B C24B 1.45(3) . ?
C23B H23B 0.9500 . ?
C24B C25B 1.38(3) . ?
C24B H24B 0.9500 . ?
C25B C26B 1.47(2) . ?
C26B C30B 1.42(3) . ?
C26B C27B 1.44(3) . ?
C27B C28B 1.43(3) . ?
C27B C36B 1.51(3) . ?
C28B C29B 1.44(3) . ?
C28B H28B 0.9500 . ?
C29B C30B 1.39(3) . ?
C29B H29B 0.9500 . ?
C30B H30B 0.9500 . ?
C31B C35B 1.51(4) . ?
C31B C32B 1.56(4) . ?
C31B H31B 0.9500 . ?
C32B C33B 1.34(5) . ?
C32B H32B 1.0000 . ?
C33B C34B 1.38(4) . ?
C33B H33B 0.9500 . ?
C34B C35B 1.28(6) . ?
C34B H34B 0.9500 . ?
C35B H35B 0.9500 . ?
C36B C37B 1.54(2) . ?
C36B H36B 1.0000 . ?
C37B H37A 0.9800 . ?
C37B H37B 0.9800 . ?
C37B H37C 0.9800 . ?
C38B C39B 1.33(2) . ?
C38B C45B 1.42(2) . ?
C39B C40B 1.38(3) . ?
C39B H39B 0.9500 . ?
C40B C42B 1.43(3) . ?
C40B C41B 1.47(3) . ?
C42B C43B 1.41(3) . ?
C42B H42B 0.9500 . ?
C43B C45B 1.35(2) . ?
C43B C44B 1.51(3) . ?
C45B H45B 0.9500 . ?
C46B C53B 1.38(2) . ?
C46B C47B 1.43(2) . ?
C47B C48B 1.37(2) . ?
C47B H47B 0.9500 . ?
C48B C50B 1.41(3) . ?
C48B C49B 1.53(3) . ?
C50B C51B 1.35(3) . ?
C50B H50B 0.9500 . ?
C51B C53B 1.39(2) . ?
C51B C52B 1.52(3) . ?
C53B H53B 0.9500 . ?
